data_7056511
loop_
_publ_author_name
'Panja, Anangamohan'
'Jana, Narayan Ch.'
'Brand\~ao, Paula'

_publ_section_title
;
 Influence of the first and second coordination spheres on the diverse
 phenoxazinone synthase activity of cobalt complexes derived from a
 tetradentate Schiff base ligand
;
_journal_name_full 'New J. Chem.'
_journal_paper_doi 10.1039/C7NJ02015E
_journal_year 2017
_chemical_formula_sum 'C36 H54 Co2 N10 O5 S4'
_chemical_formula_weight 952.99
_space_group_crystal_system triclinic
_space_group_IT_number 2
_space_group_name_Hall '-P 1'
_space_group_name_H-M_alt 'P -1'
_symmetry_space_group_name_Hall '-P 1'
_symmetry_space_group_name_H-M 'P -1'
_atom_sites_solution_hydrogens mixed
_audit_creation_method SHELXL-2014/7
_audit_update_record
;
2017-04-09 deposited with the CCDC.
2017-07-31 downloaded from the CCDC.
;
_cell_angle_alpha 85.118(2)
_cell_angle_beta 83.482(2)
_cell_angle_gamma 89.535(2)
_cell_formula_units_Z 1
_cell_length_a 7.9958(4)
_cell_length_b 10.1437(5)
_cell_length_c 13.4435(7)
_cell_measurement_reflns_used 458
_cell_measurement_temperature 150(2)
_cell_measurement_theta_max 27.19
_cell_measurement_theta_min 2.90
_cell_volume 1079.38(9)
_computing_cell_refinement 'Bruker Smart'
_computing_data_collection 'Bruker Smart'
_computing_data_reduction 'Bruker Saint'
_computing_molecular_graphics 'Mercury (CCDC)'
_computing_publication_material 'SHELXL-2013 (Sheldrick,2013)'
_computing_structure_refinement 'SHELXL-2013 (Sheldrick,2013)'
_computing_structure_solution 'SHELXS-2013 (Sheldrick,2013)'
_diffrn_ambient_temperature 150(2)
_diffrn_measured_fraction_theta_full 0.997
_diffrn_measured_fraction_theta_max 0.995
_diffrn_measurement_device_type CCD
_diffrn_measurement_method 'omega and phi scans'
_diffrn_radiation_type MoK\a
_diffrn_radiation_wavelength 0.71073
_diffrn_reflns_av_R_equivalents 0.0270
_diffrn_reflns_av_unetI/netI 0.0174
_diffrn_reflns_Laue_measured_fraction_full 0.997
_diffrn_reflns_Laue_measured_fraction_max 0.995
_diffrn_reflns_limit_h_max 10
_diffrn_reflns_limit_h_min -10
_diffrn_reflns_limit_k_max 13
_diffrn_reflns_limit_k_min -13
_diffrn_reflns_limit_l_max 18
_diffrn_reflns_limit_l_min -18
_diffrn_reflns_number 37750
_diffrn_reflns_point_group_measured_fraction_full 0.997
_diffrn_reflns_point_group_measured_fraction_max 0.995
_diffrn_reflns_theta_full 25.242
_diffrn_reflns_theta_max 29.205
_diffrn_reflns_theta_min 2.564
_diffrn_source 'fine-focus sealed tube'
_exptl_absorpt_coefficient_mu 1.015
_exptl_absorpt_correction_T_max 0.952
_exptl_absorpt_correction_T_min 0.778
_exptl_absorpt_correction_type multi-scan
_exptl_absorpt_process_details sadabs
_exptl_crystal_colour Brown
_exptl_crystal_density_diffrn 1.466
_exptl_crystal_description Block
_exptl_crystal_F_000 498
_exptl_crystal_size_max 0.160
_exptl_crystal_size_mid 0.140
_exptl_crystal_size_min 0.040
_refine_diff_density_max 0.405
_refine_diff_density_min -0.330
_refine_diff_density_rms 0.051
_refine_ls_extinction_method none
_refine_ls_goodness_of_fit_ref 1.033
_refine_ls_hydrogen_treatment mixed
_refine_ls_matrix_type full
_refine_ls_number_parameters 272
_refine_ls_number_reflns 5801
_refine_ls_number_restraints 2
_refine_ls_restrained_S_all 1.033
_refine_ls_R_factor_all 0.0313
_refine_ls_R_factor_gt 0.0251
_refine_ls_shift/su_max 0.001
_refine_ls_shift/su_mean 0.000
_refine_ls_structure_factor_coef Fsqd
_refine_ls_weighting_details 'w=1/[\s^2^(Fo^2^)+(0.0298P)^2^+0.5757P] where P=(Fo^2^+2Fc^2^)/3'
_refine_ls_weighting_scheme calc
_refine_ls_wR_factor_gt 0.0631
_refine_ls_wR_factor_ref 0.0661
_reflns_Friedel_coverage 0.000
_reflns_number_gt 5130
_reflns_number_total 5801
_reflns_threshold_expression 'I > 2\s(I)'
_cod_data_source_file c7nj02015e2.cif
_cod_data_source_block complex-2
_cod_database_code 7056511
_shelx_shelxl_version_number 2014/7
_shelx_space_group_comment
;
The symmetry employed for this shelxl refinement is uniquely defined
by the following loop, which should always be used as a source of
symmetry information in preference to the above space-group names.
They are only intended as comments.
;
_shelx_estimated_absorpt_t_min 0.854
_shelx_estimated_absorpt_t_max 0.961

loop_
_space_group_symop_operation_xyz
'x, y, z'
'-x, -y, -z'

loop_
_atom_site_label
_atom_site_type_symbol
_atom_site_fract_x
_atom_site_fract_y
_atom_site_fract_z
_atom_site_U_iso_or_equiv
_atom_site_adp_type
_atom_site_occupancy
_atom_site_site_symmetry_order
_atom_site_calc_flag
_atom_site_refinement_flags_posn
_atom_site_refinement_flags_adp
_atom_site_refinement_flags_occupancy
Co Co 0.66977(2) 0.33900(2) 0.27919(2) 0.01498(5) Uani 1 1 d . . .
S1 S 0.17377(4) 0.56622(4) 0.24280(3) 0.02589(8) Uani 1 1 d . . .
S2 S 0.79898(6) 0.78376(4) 0.30876(4) 0.04038(11) Uani 1 1 d . . .
O1 O 0.63315(12) 0.16405(9) 0.25549(7) 0.01966(18) Uani 1 1 d . . .
C1 C 0.49814(16) 0.09909(12) 0.29755(10) 0.0180(2) Uani 1 1 d . . .
C2 C 0.43142(19) 0.00081(13) 0.24387(10) 0.0240(3) Uani 1 1 d . . .
C4 C 0.2912(2) -0.07131(14) 0.28531(11) 0.0276(3) Uani 1 1 d . . .
H4 H 0.2467 -0.1359 0.2484 0.033 Uiso 1 1 calc R U .
C5 C 0.21405(18) -0.04997(14) 0.38128(11) 0.0259(3) Uani 1 1 d . . .
H5 H 0.1158 -0.0985 0.4084 0.031 Uiso 1 1 calc R U .
C6 C 0.27958(17) 0.04062(13) 0.43637(10) 0.0221(3) Uani 1 1 d . . .
H6 H 0.2300 0.0519 0.5027 0.026 Uiso 1 1 calc R U .
C7 C 0.42079(16) 0.11711(12) 0.39424(10) 0.0177(2) Uani 1 1 d . . .
O2 O 0.51706(16) -0.01305(11) 0.15144(8) 0.0351(3) Uani 1 1 d . . .
C3 C 0.4748(3) -0.12483(19) 0.10222(15) 0.0528(6) Uani 1 1 d . . .
H3A H 0.4809 -0.2051 0.1476 0.063 Uiso 1 1 calc R U .
H3B H 0.5540 -0.1318 0.0417 0.063 Uiso 1 1 calc R U .
H3C H 0.3602 -0.1146 0.0834 0.063 Uiso 1 1 calc R U .
C8 C 0.49578(16) 0.20654(13) 0.45447(9) 0.0183(2) Uani 1 1 d . . .
H8 H 0.4628 0.1973 0.5249 0.022 Uiso 1 1 calc R U .
N1 N 0.60346(13) 0.29760(11) 0.42088(8) 0.0172(2) Uani 1 1 d . . .
C9 C 0.68007(18) 0.37076(14) 0.49433(10) 0.0232(3) Uani 1 1 d . . .
H9A H 0.6447 0.3305 0.5631 0.028 Uiso 1 1 calc R U .
H9B H 0.6408 0.4637 0.4901 0.028 Uiso 1 1 calc R U .
C10 C 0.87199(18) 0.36739(14) 0.47336(11) 0.0248(3) Uani 1 1 d . . .
H10A H 0.9122 0.4555 0.4432 0.030 Uiso 1 1 calc R U .
H10B H 0.9198 0.3502 0.5380 0.030 Uiso 1 1 calc R U .
C11 C 0.93783(17) 0.26411(14) 0.40403(10) 0.0240(3) Uani 1 1 d . . .
H11A H 1.0602 0.2529 0.4073 0.029 Uiso 1 1 calc R U .
H11B H 0.8826 0.1784 0.4277 0.029 Uiso 1 1 calc R U .
N2 N 0.90782(14) 0.29924(11) 0.29782(8) 0.0191(2) Uani 1 1 d . . .
C12 C 0.99535(18) 0.20145(14) 0.23397(11) 0.0262(3) Uani 1 1 d . . .
H12A H 0.9322 0.1169 0.2443 0.031 Uiso 1 1 calc R U .
H12B H 1.1093 0.1844 0.2543 0.031 Uiso 1 1 calc R U .
C13 C 1.0098(2) 0.25092(17) 0.12429(12) 0.0320(3) Uani 1 1 d . . .
H13A H 1.0833 0.1900 0.0854 0.038 Uiso 1 1 calc R U .
H13B H 1.0650 0.3388 0.1157 0.038 Uiso 1 1 calc R U .
C14 C 0.8435(2) 0.26266(15) 0.08112(11) 0.0280(3) Uani 1 1 d . . .
H14A H 0.8663 0.2824 0.0074 0.034 Uiso 1 1 calc R U .
H14B H 0.7859 0.1758 0.0934 0.034 Uiso 1 1 calc R U .
N3 N 0.72569(14) 0.36613(11) 0.12207(8) 0.0204(2) Uani 1 1 d . . .
C15 C 0.7936(2) 0.49924(15) 0.08560(11) 0.0286(3) Uani 1 1 d . . .
H15A H 0.8178 0.5051 0.0122 0.034 Uiso 1 1 calc R U .
H15B H 0.8975 0.5140 0.1154 0.034 Uiso 1 1 calc R U .
H15C H 0.7105 0.5666 0.1050 0.034 Uiso 1 1 calc R U .
C16 C 0.5701(2) 0.34957(16) 0.07274(11) 0.0278(3) Uani 1 1 d . . .
H16A H 0.4923 0.4223 0.0874 0.033 Uiso 1 1 calc R U .
H16B H 0.5162 0.2652 0.0985 0.033 Uiso 1 1 calc R U .
H16C H 0.5997 0.3504 -0.0001 0.033 Uiso 1 1 calc R U .
N4 N 0.44051(14) 0.39235(11) 0.26904(9) 0.0215(2) Uani 1 1 d . . .
C17 C 0.33004(16) 0.46475(13) 0.25947(9) 0.0181(2) Uani 1 1 d . . .
N5 N 0.71817(14) 0.51980(11) 0.29730(9) 0.0208(2) Uani 1 1 d . . .
C18 C 0.75060(16) 0.62928(13) 0.30247(10) 0.0205(2) Uani 1 1 d . . .
O100 O 1.1010(12) 0.0804(7) -0.0895(5) 0.077(2) Uani 0.25 1 d D . P
H2 H 0.957(2) 0.3767(19) 0.2803(14) 0.030(5) Uiso 1 1 d . . .
H101 H 1.183(6) 0.073(7) -0.053(4) 0.046 Uiso 0.25 1 d D U P
H102 H 1.1439 0.1357 -0.1264 0.046 Uiso 0.25 1 d D U P

loop_
_atom_site_aniso_label
_atom_site_aniso_U_11
_atom_site_aniso_U_22
_atom_site_aniso_U_33
_atom_site_aniso_U_23
_atom_site_aniso_U_13
_atom_site_aniso_U_12
Co 0.01460(8) 0.01322(8) 0.01705(8) 0.00019(6) -0.00249(6) -0.00151(6)
S1 0.01716(15) 0.02305(16) 0.03724(19) 0.00148(14) -0.00526(13) 0.00136(12)
S2 0.0398(2) 0.01814(17) 0.0623(3) -0.01269(17) 0.0054(2) -0.00635(15)
O1 0.0227(5) 0.0151(4) 0.0205(4) -0.0022(3) 0.0011(4) -0.0036(3)
C1 0.0204(6) 0.0139(5) 0.0199(6) 0.0017(4) -0.0053(5) -0.0021(4)
C2 0.0341(7) 0.0170(6) 0.0215(6) 0.0000(5) -0.0075(5) -0.0042(5)
C4 0.0361(8) 0.0186(6) 0.0300(7) 0.0024(5) -0.0146(6) -0.0097(6)
C5 0.0243(7) 0.0210(6) 0.0322(7) 0.0085(5) -0.0092(6) -0.0092(5)
C6 0.0193(6) 0.0225(6) 0.0235(6) 0.0050(5) -0.0038(5) -0.0034(5)
C7 0.0174(6) 0.0161(6) 0.0198(6) 0.0013(4) -0.0045(4) -0.0026(4)
O2 0.0572(8) 0.0261(5) 0.0226(5) -0.0081(4) -0.0016(5) -0.0131(5)
C3 0.0887(16) 0.0365(10) 0.0349(9) -0.0171(8) -0.0031(10) -0.0206(10)
C8 0.0172(6) 0.0203(6) 0.0171(6) -0.0009(4) -0.0014(4) -0.0011(5)
N1 0.0166(5) 0.0182(5) 0.0174(5) -0.0025(4) -0.0031(4) -0.0014(4)
C9 0.0268(7) 0.0239(6) 0.0201(6) -0.0067(5) -0.0043(5) -0.0053(5)
C10 0.0252(7) 0.0269(7) 0.0238(6) 0.0000(5) -0.0099(5) -0.0078(5)
C11 0.0201(6) 0.0263(7) 0.0253(7) 0.0042(5) -0.0065(5) -0.0002(5)
N2 0.0159(5) 0.0182(5) 0.0223(5) 0.0027(4) -0.0014(4) -0.0005(4)
C12 0.0230(7) 0.0241(7) 0.0295(7) 0.0013(5) 0.0021(5) 0.0068(5)
C13 0.0293(8) 0.0355(8) 0.0279(7) 0.0012(6) 0.0080(6) 0.0076(6)
C14 0.0352(8) 0.0277(7) 0.0195(6) -0.0020(5) 0.0035(5) 0.0029(6)
N3 0.0233(5) 0.0194(5) 0.0178(5) 0.0018(4) -0.0017(4) -0.0022(4)
C15 0.0356(8) 0.0246(7) 0.0237(7) 0.0061(5) -0.0010(6) -0.0068(6)
C16 0.0328(8) 0.0324(8) 0.0193(6) -0.0002(5) -0.0082(5) -0.0041(6)
N4 0.0182(5) 0.0224(6) 0.0243(6) -0.0011(4) -0.0048(4) -0.0011(4)
C17 0.0166(6) 0.0192(6) 0.0186(6) -0.0009(5) -0.0024(4) -0.0059(5)
N5 0.0194(5) 0.0176(5) 0.0252(6) -0.0003(4) -0.0035(4) -0.0006(4)
C18 0.0181(6) 0.0204(6) 0.0228(6) -0.0024(5) -0.0008(5) 0.0008(5)
O100 0.142(8) 0.043(3) 0.038(3) 0.003(3) 0.013(4) -0.012(4)

loop_
_atom_type_symbol
_atom_type_description
_atom_type_scat_dispersion_real
_atom_type_scat_dispersion_imag
_atom_type_scat_source
C C 0.0033 0.0016 'International Tables Vol C Tables 4.2.6.8 and 6.1.1.4'
H H 0.0000 0.0000 'International Tables Vol C Tables 4.2.6.8 and 6.1.1.4'
N N 0.0061 0.0033 'International Tables Vol C Tables 4.2.6.8 and 6.1.1.4'
O O 0.0106 0.0060 'International Tables Vol C Tables 4.2.6.8 and 6.1.1.4'
S S 0.1246 0.1234 'International Tables Vol C Tables 4.2.6.8 and 6.1.1.4'
Co Co 0.3494 0.9721 'International Tables Vol C Tables 4.2.6.8 and 6.1.1.4'

loop_
_geom_angle_atom_site_label_1
_geom_angle_atom_site_label_2
_geom_angle_atom_site_label_3
_geom_angle
O1 Co N5 176.62(5)
O1 Co N4 94.46(5)
N5 Co N4 87.55(5)
O1 Co N1 90.29(4)
N5 Co N1 92.53(5)
N4 Co N1 87.02(5)
O1 Co N2 90.81(4)
N5 Co N2 87.30(5)
N4 Co N2 174.26(5)
N1 Co N2 90.68(5)
O1 Co N3 83.95(4)
N5 Co N3 93.31(5)
N4 Co N3 90.74(5)
N1 Co N3 173.65(4)
N2 Co N3 92.08(5)
C1 O1 Co 121.41(8)
O1 C1 C7 123.66(11)
O1 C1 C2 118.22(12)
C7 C1 C2 118.06(12)
O2 C2 C4 125.21(13)
O2 C2 C1 114.33(12)
C4 C2 C1 120.45(13)
C2 C4 C5 120.51(13)
C2 C4 H4 119.7
C5 C4 H4 119.7
C6 C5 C4 120.29(13)
C6 C5 H5 119.9
C4 C5 H5 119.9
C5 C6 C7 119.84(13)
C5 C6 H6 120.1
C7 C6 H6 120.1
C1 C7 C6 120.78(12)
C1 C7 C8 119.28(11)
C6 C7 C8 119.71(12)
C2 O2 C3 116.53(13)
O2 C3 H3A 109.5
O2 C3 H3B 109.5
H3A C3 H3B 109.5
O2 C3 H3C 109.5
H3A C3 H3C 109.5
H3B C3 H3C 109.5
N1 C8 C7 125.48(12)
N1 C8 H8 117.3
C7 C8 H8 117.3
C8 N1 C9 118.07(11)
C8 N1 Co 122.49(9)
C9 N1 Co 119.43(8)
N1 C9 C10 110.18(11)
N1 C9 H9A 109.6
C10 C9 H9A 109.6
N1 C9 H9B 109.6
C10 C9 H9B 109.6
H9A C9 H9B 108.1
C11 C10 C9 114.02(11)
C11 C10 H10A 108.7
C9 C10 H10A 108.7
C11 C10 H10B 108.7
C9 C10 H10B 108.7
H10A C10 H10B 107.6
N2 C11 C10 112.85(11)
N2 C11 H11A 109.0
C10 C11 H11A 109.0
N2 C11 H11B 109.0
C10 C11 H11B 109.0
H11A C11 H11B 107.8
C12 N2 C11 108.81(11)
C12 N2 Co 117.12(9)
C11 N2 Co 114.24(8)
C12 N2 H2 107.4(12)
C11 N2 H2 105.9(12)
Co N2 H2 102.3(12)
N2 C12 C13 111.19(12)
N2 C12 H12A 109.4
C13 C12 H12A 109.4
N2 C12 H12B 109.4
C13 C12 H12B 109.4
H12A C12 H12B 108.0
C12 C13 C14 114.14(12)
C12 C13 H13A 108.7
C14 C13 H13A 108.7
C12 C13 H13B 108.7
C14 C13 H13B 108.7
H13A C13 H13B 107.6
N3 C14 C13 115.56(12)
N3 C14 H14A 108.4
C13 C14 H14A 108.4
N3 C14 H14B 108.4
C13 C14 H14B 108.4
H14A C14 H14B 107.5
C15 N3 C16 106.63(11)
C15 N3 C14 109.29(11)
C16 N3 C14 104.14(11)
C15 N3 Co 113.57(9)
C16 N3 Co 110.02(8)
C14 N3 Co 112.62(8)
N3 C15 H15A 109.5
N3 C15 H15B 109.5
H15A C15 H15B 109.5
N3 C15 H15C 109.5
H15A C15 H15C 109.5
H15B C15 H15C 109.5
N3 C16 H16A 109.5
N3 C16 H16B 109.5
H16A C16 H16B 109.5
N3 C16 H16C 109.5
H16A C16 H16C 109.5
H16B C16 H16C 109.5
C17 N4 Co 156.96(11)
N4 C17 S1 178.46(12)
C18 N5 Co 176.12(12)
N5 C18 S2 179.17(14)
H101 O100 H102 94(3)

loop_
_geom_bond_atom_site_label_1
_geom_bond_atom_site_label_2
_geom_bond_distance
Co O1 1.8608(9)
Co N5 1.9187(11)
Co N4 1.9235(11)
Co N1 1.9298(11)
Co N2 1.9816(11)
Co N3 2.1038(11)
S1 C17 1.6353(13)
S2 C18 1.6285(14)
O1 C1 1.3148(15)
C1 C7 1.4006(18)
C1 C2 1.4204(18)
C2 O2 1.3667(18)
C2 C4 1.380(2)
C4 C5 1.399(2)
C4 H4 0.9500
C5 C6 1.371(2)
C5 H5 0.9500
C6 C7 1.4113(17)
C6 H6 0.9500
C7 C8 1.4430(17)
O2 C3 1.4221(19)
C3 H3A 0.9800
C3 H3B 0.9800
C3 H3C 0.9800
C8 N1 1.2853(16)
C8 H8 0.9500
N1 C9 1.4732(16)
C9 C10 1.529(2)
C9 H9A 0.9900
C9 H9B 0.9900
C10 C11 1.513(2)
C10 H10A 0.9900
C10 H10B 0.9900
C11 N2 1.4876(17)
C11 H11A 0.9900
C11 H11B 0.9900
N2 C12 1.4859(18)
N2 H2 0.884(19)
C12 C13 1.509(2)
C12 H12A 0.9900
C12 H12B 0.9900
C13 C14 1.510(2)
C13 H13A 0.9900
C13 H13B 0.9900
C14 N3 1.5022(18)
C14 H14A 0.9900
C14 H14B 0.9900
N3 C15 1.4824(17)
N3 C16 1.4917(18)
C15 H15A 0.9800
C15 H15B 0.9800
C15 H15C 0.9800
C16 H16A 0.9800
C16 H16B 0.9800
C16 H16C 0.9800
N4 C17 1.1556(17)
N5 C18 1.1520(18)
O100 H101 0.861(19)
O100 H102 0.771(6)

loop_
_geom_hbond_atom_site_label_D
_geom_hbond_atom_site_label_H
_geom_hbond_atom_site_label_A
_geom_hbond_distance_DH
_geom_hbond_distance_HA
_geom_hbond_distance_DA
_geom_hbond_angle_DHA
_geom_hbond_site_symmetry_A
C8 H8 S2 0.95 2.90 3.7472(14) 148.8 2_666
N2 H2 S1 0.884(19) 2.577(19) 3.4349(12) 164.0(16) 1_655
C15 H15B S1 0.98 3.02 3.9878(16) 169.3 1_655
C16 H16B O1 0.98 2.54 3.0513(17) 112.5 .
